data_7159104
loop_
_publ_author_name
'Sankaram, G. Siva'
'Sahoo, Tanmoy'
'Sridhar, B.'
'Subba Reddy, B. V.'

_publ_section_title
;
 Rhodium(III)-catalyzed oxidative annulation of <i>N</i>-arylbenzamidines
 with maleimides <i>via</i> dual C-H activation.
;
_journal_issue 8
_journal_name_full 'Organic &amp; biomolecular chemistry'
_journal_page_first 1719
_journal_page_last 1724
_journal_paper_doi 10.1039/d2ob01972h
_journal_volume 21
_journal_year 2023
_chemical_formula_moiety 'C18 H11 N3 O2'
_chemical_formula_sum 'C18 H11 N3 O2'
_chemical_formula_weight 301.30
_space_group_crystal_system monoclinic
_space_group_IT_number 14
_space_group_name_Hall '-P 2yn'
_space_group_name_H-M_alt 'P 1 21/n 1'
_atom_sites_solution_hydrogens geom
_audit_creation_method SHELXL-2018/3
_audit_update_record
;
2022-10-17 deposited with the CCDC.	2023-01-20 downloaded from the CCDC.
;
_cell_angle_alpha 90
_cell_angle_beta 110.522(5)
_cell_angle_gamma 90
_cell_formula_units_Z 8
_cell_length_a 18.464(2)
_cell_length_b 7.3813(9)
_cell_length_c 21.180(2)
_cell_measurement_reflns_used 9977
_cell_measurement_temperature 294(2)
_cell_measurement_theta_max 28.74
_cell_measurement_theta_min 2.88
_cell_volume 2703.4(5)
_computing_cell_refinement '<i>SAINT</i> (Bruker, 2016)'
_computing_data_collection '<i>APEX3</i> (Bruker, 2016)'
_computing_data_reduction 'Bruker SAINT'
_computing_molecular_graphics 'Bruker SHELXTL'
_computing_publication_material 'Bruker SHELXTL'
_computing_structure_refinement 'SHELXL-2018/3 (Sheldrick, 2018)'
_computing_structure_solution 'SHELXT 2018/2 (Sheldrick, 2018)'
_diffrn_ambient_temperature 294(2)
_diffrn_measured_fraction_theta_full 0.995
_diffrn_measured_fraction_theta_max 0.996
_diffrn_measurement_device_type 'Bruker D8 QUEST PHOTON-100'
_diffrn_measurement_method '\w and \f'
_diffrn_radiation_type MoK\a
_diffrn_radiation_wavelength 0.71073
_diffrn_reflns_av_R_equivalents 0.0402
_diffrn_reflns_av_unetI/netI 0.0366
_diffrn_reflns_Laue_measured_fraction_full 0.995
_diffrn_reflns_Laue_measured_fraction_max 0.996
_diffrn_reflns_limit_h_max 26
_diffrn_reflns_limit_h_min -22
_diffrn_reflns_limit_k_max 9
_diffrn_reflns_limit_k_min -10
_diffrn_reflns_limit_l_max 30
_diffrn_reflns_limit_l_min -30
_diffrn_reflns_number 48117
_diffrn_reflns_point_group_measured_fraction_full 0.995
_diffrn_reflns_point_group_measured_fraction_max 0.996
_diffrn_reflns_theta_full 25.242
_diffrn_reflns_theta_max 30.518
_diffrn_reflns_theta_min 2.887
_exptl_absorpt_coefficient_mu 0.100
_exptl_absorpt_correction_T_max 0.7461
_exptl_absorpt_correction_T_min 0.6505
_exptl_absorpt_correction_type multi-scan
_exptl_absorpt_process_details
;
 SADABS 2016/2: Krause, L., Herbst-Irmer, R., Sheldrick G.M. & Stalke D.,
 J. Appl. Cryst. 48 (2015) 3-10
;
_exptl_crystal_colour COLOURLESS
_exptl_crystal_density_diffrn 1.481
_exptl_crystal_description PLATE
_exptl_crystal_F_000 1248
_exptl_crystal_size_max 0.230
_exptl_crystal_size_mid 0.190
_exptl_crystal_size_min 0.180
_refine_diff_density_max 0.447
_refine_diff_density_min -0.214
_refine_diff_density_rms 0.045
_refine_ls_extinction_method none
_refine_ls_goodness_of_fit_ref 1.013
_refine_ls_hydrogen_treatment constr
_refine_ls_matrix_type full
_refine_ls_number_parameters 417
_refine_ls_number_reflns 8237
_refine_ls_number_restraints 0
_refine_ls_restrained_S_all 1.013
_refine_ls_R_factor_all 0.0971
_refine_ls_R_factor_gt 0.0598
_refine_ls_shift/su_max 0.002
_refine_ls_shift/su_mean 0.000
_refine_ls_structure_factor_coef Fsqd
_refine_ls_weighting_details 'w=1/[\s^2^(Fo^2^)+(0.0734P)^2^+1.1881P] where P=(Fo^2^+2Fc^2^)/3'
_refine_ls_weighting_scheme calc
_refine_ls_wR_factor_gt 0.1481
_refine_ls_wR_factor_ref 0.1731
_reflns_Friedel_coverage 0.000
_reflns_number_gt 5343
_reflns_number_total 8237
_reflns_threshold_expression 'I > 2\s(I)'
_cod_data_source_file d2ob01972h2.cif
_cod_data_source_block KB586_0m
_cod_depositor_comments 'Adding full bibliography for 7159103--7159104.cif.'
_cod_original_cell_volume 2703.4(6)
_cod_original_sg_symbol_H-M 'P 21/n'
_cod_database_code 7159104
_shelx_shelxl_version_number 2018/3
_shelx_space_group_comment
;
The symmetry employed for this shelxl refinement is uniquely defined
by the following loop, which should always be used as a source of
symmetry information in preference to the above space-group names.
They are only intended as comments.
;
_shelx_estimated_absorpt_t_min 0.977
_shelx_estimated_absorpt_t_max 0.982

loop_
_space_group_symop_operation_xyz
'x, y, z'
'-x+1/2, y+1/2, -z+1/2'
'-x, -y, -z'
'x-1/2, -y-1/2, z-1/2'

loop_
_atom_site_label
_atom_site_type_symbol
_atom_site_fract_x
_atom_site_fract_y
_atom_site_fract_z
_atom_site_U_iso_or_equiv
_atom_site_adp_type
_atom_site_occupancy
_atom_site_site_symmetry_order
_atom_site_calc_flag
_atom_site_refinement_flags_posn
_atom_site_refinement_flags_adp
_atom_site_refinement_flags_occupancy
_atom_site_disorder_assembly
_atom_site_disorder_group
O1A O 0.42277(9) 0.8276(3) 0.43715(8) 0.0734(5) Uani 1 1 d . . . . .
O2A O 0.41359(9) 0.5822(2) 0.63163(7) 0.0597(4) Uani 1 1 d . . . . .
N1A N 0.11838(9) 0.8345(2) 0.37273(7) 0.0438(3) Uani 1 1 d . . . . .
N2A N 0.24895(8) 0.82386(18) 0.42313(7) 0.0362(3) Uani 1 1 d . . . . .
N3A N 0.43863(9) 0.7058(2) 0.54096(8) 0.0529(4) Uani 1 1 d . . . . .
C1A C 0.23409(11) 0.9026(2) 0.35932(8) 0.0401(4) Uani 1 1 d . . . . .
C2A C 0.28146(12) 0.9778(3) 0.32782(10) 0.0486(4) Uani 1 1 d . . . . .
H2A H 0.335016 0.978059 0.348162 0.058 Uiso 1 1 calc R U . . .
C3A C 0.24522(14) 1.0521(3) 0.26502(11) 0.0562(5) Uani 1 1 d . . . . .
H3A H 0.275122 1.104826 0.242634 0.067 Uiso 1 1 calc R U . . .
C4A C 0.16506(15) 1.0505(3) 0.23398(10) 0.0591(5) Uani 1 1 d . . . . .
H4A H 0.142831 1.100052 0.191128 0.071 Uiso 1 1 calc R U . . .
C5A C 0.11817(13) 0.9772(3) 0.26533(10) 0.0545(5) Uani 1 1 d . . . . .
H5A H 0.064695 0.976043 0.244354 0.065 Uiso 1 1 calc R U . . .
C6A C 0.15349(11) 0.9045(2) 0.32986(9) 0.0426(4) Uani 1 1 d . . . . .
C7A C 0.17574(10) 0.7894(2) 0.42776(8) 0.0374(3) Uani 1 1 d . . . . .
C8A C 0.17081(10) 0.7147(2) 0.48902(8) 0.0366(3) Uani 1 1 d . . . . .
C9A C 0.09865(11) 0.6920(3) 0.49572(10) 0.0469(4) Uani 1 1 d . . . . .
H9A H 0.053814 0.726875 0.461034 0.056 Uiso 1 1 calc R U . . .
C10A C 0.09431(12) 0.6177(3) 0.55398(10) 0.0520(5) Uani 1 1 d . . . . .
H10A H 0.046383 0.602110 0.558495 0.062 Uiso 1 1 calc R U . . .
C11A C 0.16104(13) 0.5659(3) 0.60592(10) 0.0511(5) Uani 1 1 d . . . . .
H11A H 0.157101 0.514950 0.644744 0.061 Uiso 1 1 calc R U . . .
C12A C 0.23276(12) 0.5884(2) 0.60124(9) 0.0443(4) Uani 1 1 d . . . . .
H12A H 0.276964 0.553477 0.636591 0.053 Uiso 1 1 calc R U . . .
C13A C 0.23870(10) 0.6645(2) 0.54263(8) 0.0368(3) Uani 1 1 d . . . . .
C14A C 0.31047(10) 0.6960(2) 0.53226(8) 0.0379(4) Uani 1 1 d . . . . .
C15A C 0.31434(10) 0.7720(2) 0.47549(8) 0.0372(3) Uani 1 1 d . . . . .
C16A C 0.39656(11) 0.7773(3) 0.47898(10) 0.0478(4) Uani 1 1 d . . . . .
C17A C 0.39099(11) 0.6511(3) 0.57676(9) 0.0456(4) Uani 1 1 d . . . . .
C18A C 0.52220(12) 0.6864(4) 0.56648(13) 0.0721(7) Uani 1 1 d . . . . .
H18A H 0.535654 0.564495 0.581926 0.108 Uiso 1 1 calc R U . . .
H18B H 0.544303 0.769007 0.603244 0.108 Uiso 1 1 calc R U . . .
H18C H 0.541902 0.712937 0.531145 0.108 Uiso 1 1 calc R U . . .
O1B O 0.42439(9) 0.6305(2) 0.93120(9) 0.0714(5) Uani 1 1 d . . . . .
O2B O 0.25929(9) 0.3603(2) 0.74379(7) 0.0613(4) Uani 1 1 d . . . . .
N1B N 0.16459(9) 0.7320(2) 0.98142(8) 0.0495(4) Uani 1 1 d . . . . .
N2B N 0.25993(8) 0.64984(18) 0.94286(7) 0.0376(3) Uani 1 1 d . . . . .
N3B N 0.35749(9) 0.4903(2) 0.83154(8) 0.0499(4) Uani 1 1 d . . . . .
C1B C 0.29611(11) 0.7224(2) 1.00745(9) 0.0427(4) Uani 1 1 d . . . . .
C2B C 0.37357(12) 0.7439(3) 1.04732(10) 0.0515(5) Uani 1 1 d . . . . .
H2B H 0.413519 0.708500 1.032844 0.062 Uiso 1 1 calc R U . . .
C3B C 0.38715(13) 0.8211(3) 1.10973(10) 0.0573(5) Uani 1 1 d . . . . .
H3B H 0.438024 0.838215 1.138207 0.069 Uiso 1 1 calc R U . . .
C4B C 0.32767(14) 0.8745(3) 1.13178(10) 0.0570(5) Uani 1 1 d . . . . .
H4B H 0.339876 0.927620 1.174061 0.068 Uiso 1 1 calc R U . . .
C5B C 0.25208(13) 0.8507(3) 1.09283(10) 0.0516(5) Uani 1 1 d . . . . .
H5B H 0.212606 0.885693 1.107979 0.062 Uiso 1 1 calc R U . . .
C6B C 0.23578(11) 0.7723(2) 1.02958(9) 0.0438(4) Uani 1 1 d . . . . .
C7B C 0.18011(10) 0.6595(2) 0.93082(9) 0.0401(4) Uani 1 1 d . . . . .
C8B C 0.12525(10) 0.5869(2) 0.86908(9) 0.0425(4) Uani 1 1 d . . . . .
C9B C 0.04627(12) 0.5950(3) 0.85682(11) 0.0577(5) Uani 1 1 d . . . . .
H9B H 0.027915 0.652404 0.887320 0.069 Uiso 1 1 calc R U . . .
C10B C -0.00496(12) 0.5169(4) 0.79875(12) 0.0655(6) Uani 1 1 d . . . . .
H10B H -0.057838 0.522642 0.790364 0.079 Uiso 1 1 calc R U . . .
C11B C 0.02189(12) 0.4301(3) 0.75285(11) 0.0596(6) Uani 1 1 d . . . . .
H11B H -0.012911 0.375822 0.714597 0.071 Uiso 1 1 calc R U . . .
C12B C 0.09970(11) 0.4246(3) 0.76407(9) 0.0494(4) Uani 1 1 d . . . . .
H12B H 0.117400 0.368316 0.732952 0.059 Uiso 1 1 calc R U . . .
C13B C 0.15243(10) 0.5031(2) 0.82189(9) 0.0423(4) Uani 1 1 d . . . . .
C14B C 0.23442(10) 0.5063(2) 0.83694(8) 0.0396(4) Uani 1 1 d . . . . .
C15B C 0.28467(10) 0.5787(2) 0.89367(9) 0.0382(4) Uani 1 1 d . . . . .
C16B C 0.36478(11) 0.5733(3) 0.89171(10) 0.0464(4) Uani 1 1 d . . . . .
C17B C 0.28123(11) 0.4417(2) 0.79633(10) 0.0457(4) Uani 1 1 d . . . . .
C18B C 0.42146(13) 0.4474(3) 0.80855(13) 0.0673(6) Uani 1 1 d . . . . .
H18D H 0.410020 0.492364 0.763561 0.101 Uiso 1 1 calc R U . . .
H18E H 0.428409 0.318434 0.808917 0.101 Uiso 1 1 calc R U . . .
H18F H 0.467984 0.503142 0.838064 0.101 Uiso 1 1 calc R U . . .

loop_
_atom_site_aniso_label
_atom_site_aniso_U_11
_atom_site_aniso_U_22
_atom_site_aniso_U_33
_atom_site_aniso_U_23
_atom_site_aniso_U_13
_atom_site_aniso_U_12
O1A 0.0518(9) 0.1093(14) 0.0682(10) 0.0146(10) 0.0322(8) 0.0054(9)
O2A 0.0566(8) 0.0681(9) 0.0445(8) 0.0022(7) 0.0053(6) 0.0043(7)
N1A 0.0452(8) 0.0433(8) 0.0399(8) 0.0010(6) 0.0110(6) -0.0006(6)
N2A 0.0412(7) 0.0328(7) 0.0361(7) -0.0024(5) 0.0156(6) -0.0016(5)
N3A 0.0379(8) 0.0645(11) 0.0523(10) -0.0029(8) 0.0107(7) 0.0019(7)
C1A 0.0538(10) 0.0311(8) 0.0368(8) -0.0025(6) 0.0177(7) -0.0009(7)
C2A 0.0608(11) 0.0422(9) 0.0500(10) -0.0023(8) 0.0285(9) -0.0026(8)
C3A 0.0799(15) 0.0472(11) 0.0521(11) 0.0038(9) 0.0364(11) -0.0001(10)
C4A 0.0842(16) 0.0519(12) 0.0424(10) 0.0077(9) 0.0238(10) 0.0057(11)
C5A 0.0637(12) 0.0519(11) 0.0423(10) 0.0016(9) 0.0116(9) 0.0026(9)
C6A 0.0537(10) 0.0351(8) 0.0386(9) -0.0022(7) 0.0155(8) -0.0004(7)
C7A 0.0405(8) 0.0319(8) 0.0397(9) -0.0034(7) 0.0138(7) -0.0020(6)
C8A 0.0433(9) 0.0299(7) 0.0380(8) -0.0043(6) 0.0160(7) -0.0032(6)
C9A 0.0435(9) 0.0487(10) 0.0496(10) -0.0003(8) 0.0176(8) -0.0022(8)
C10A 0.0517(11) 0.0569(12) 0.0558(11) -0.0021(9) 0.0292(9) -0.0068(9)
C11A 0.0665(12) 0.0490(11) 0.0450(10) 0.0005(8) 0.0284(9) -0.0063(9)
C12A 0.0555(10) 0.0395(9) 0.0375(9) -0.0018(7) 0.0159(8) -0.0028(8)
C13A 0.0449(9) 0.0296(7) 0.0360(8) -0.0069(6) 0.0142(7) -0.0040(6)
C14A 0.0420(8) 0.0326(8) 0.0370(8) -0.0056(6) 0.0113(7) -0.0019(6)
C15A 0.0391(8) 0.0336(8) 0.0388(8) -0.0065(7) 0.0137(7) -0.0018(6)
C16A 0.0414(9) 0.0533(11) 0.0493(10) -0.0054(9) 0.0167(8) -0.0012(8)
C17A 0.0469(10) 0.0444(10) 0.0421(10) -0.0080(8) 0.0113(8) -0.0014(8)
C18A 0.0397(11) 0.0999(19) 0.0704(15) -0.0065(14) 0.0113(10) 0.0045(11)
O1B 0.0433(8) 0.0875(12) 0.0825(11) -0.0191(9) 0.0209(8) -0.0108(8)
O2B 0.0675(9) 0.0686(10) 0.0479(8) -0.0063(7) 0.0202(7) 0.0031(7)
N1B 0.0509(9) 0.0522(9) 0.0488(9) 0.0018(7) 0.0216(7) 0.0004(7)
N2B 0.0379(7) 0.0338(7) 0.0400(7) 0.0015(6) 0.0123(6) -0.0002(5)
N3B 0.0478(9) 0.0526(9) 0.0545(9) 0.0006(8) 0.0246(7) 0.0037(7)
C1B 0.0538(10) 0.0300(8) 0.0407(9) 0.0036(7) 0.0120(8) -0.0007(7)
C2B 0.0527(11) 0.0433(10) 0.0505(11) -0.0004(8) 0.0083(9) -0.0015(8)
C3B 0.0614(13) 0.0502(11) 0.0490(11) -0.0041(9) 0.0052(9) -0.0008(9)
C4B 0.0774(15) 0.0443(10) 0.0438(10) -0.0018(8) 0.0144(10) 0.0000(10)
C5B 0.0693(13) 0.0429(10) 0.0456(10) 0.0018(8) 0.0240(9) 0.0020(9)
C6B 0.0555(10) 0.0330(8) 0.0428(9) 0.0041(7) 0.0170(8) 0.0003(7)
C7B 0.0408(9) 0.0393(9) 0.0414(9) 0.0033(7) 0.0159(7) 0.0001(7)
C8B 0.0398(9) 0.0435(9) 0.0427(9) 0.0062(7) 0.0126(7) -0.0013(7)
C9B 0.0438(10) 0.0730(14) 0.0573(12) 0.0025(10) 0.0188(9) 0.0018(9)
C10B 0.0369(10) 0.0883(17) 0.0649(14) 0.0101(12) 0.0098(9) -0.0039(10)
C11B 0.0504(11) 0.0689(14) 0.0480(11) 0.0068(10) 0.0031(9) -0.0123(10)
C12B 0.0500(10) 0.0525(11) 0.0406(9) 0.0051(8) 0.0096(8) -0.0070(8)
C13B 0.0452(9) 0.0386(9) 0.0403(9) 0.0078(7) 0.0118(7) -0.0036(7)
C14B 0.0449(9) 0.0354(8) 0.0400(9) 0.0052(7) 0.0169(7) -0.0004(7)
C15B 0.0395(8) 0.0330(8) 0.0441(9) 0.0059(7) 0.0172(7) 0.0018(6)
C16B 0.0423(9) 0.0421(9) 0.0559(11) 0.0005(8) 0.0185(8) 0.0011(7)
C17B 0.0528(10) 0.0380(9) 0.0480(10) 0.0077(8) 0.0199(8) 0.0051(7)
C18B 0.0599(13) 0.0704(15) 0.0867(17) 0.0008(13) 0.0443(13) 0.0116(11)

loop_
_atom_type_symbol
_atom_type_description
_atom_type_scat_dispersion_real
_atom_type_scat_dispersion_imag
_atom_type_scat_source
C C 0.0033 0.0016 'International Tables Vol C Tables 4.2.6.8 and 6.1.1.4'
H H 0.0000 0.0000 'International Tables Vol C Tables 4.2.6.8 and 6.1.1.4'
N N 0.0061 0.0033 'International Tables Vol C Tables 4.2.6.8 and 6.1.1.4'
O O 0.0106 0.0060 'International Tables Vol C Tables 4.2.6.8 and 6.1.1.4'

loop_
_geom_angle_atom_site_label_1
_geom_angle_atom_site_label_2
_geom_angle_atom_site_label_3
_geom_angle
_geom_angle_site_symmetry_1
_geom_angle_site_symmetry_3
_geom_angle_publ_flag
C7A N1A C6A 105.00(15) . . ?
C15A N2A C1A 135.15(15) . . ?
C15A N2A C7A 119.00(14) . . ?
C1A N2A C7A 105.78(14) . . ?
C16A N3A C17A 111.97(16) . . ?
C16A N3A C18A 124.34(19) . . ?
C17A N3A C18A 123.69(18) . . ?
C2A C1A C6A 122.21(17) . . ?
C2A C1A N2A 133.11(17) . . ?
C6A C1A N2A 104.57(15) . . ?
C3A C2A C1A 116.7(2) . . ?
C3A C2A H2A 121.7 . . ?
C1A C2A H2A 121.7 . . ?
C2A C3A C4A 121.9(2) . . ?
C2A C3A H3A 119.0 . . ?
C4A C3A H3A 119.0 . . ?
C5A C4A C3A 121.38(19) . . ?
C5A C4A H4A 119.3 . . ?
C3A C4A H4A 119.3 . . ?
C4A C5A C6A 117.8(2) . . ?
C4A C5A H5A 121.1 . . ?
C6A C5A H5A 121.1 . . ?
N1A C6A C1A 111.89(15) . . ?
N1A C6A C5A 128.15(18) . . ?
C1A C6A C5A 119.93(18) . . ?
N1A C7A N2A 112.74(15) . . ?
N1A C7A C8A 127.58(16) . . ?
N2A C7A C8A 119.68(15) . . ?
C9A C8A C13A 119.65(16) . . ?
C9A C8A C7A 120.01(16) . . ?
C13A C8A C7A 120.34(15) . . ?
C10A C9A C8A 119.68(18) . . ?
C10A C9A H9A 120.2 . . ?
C8A C9A H9A 120.2 . . ?
C9A C10A C11A 120.36(18) . . ?
C9A C10A H10A 119.8 . . ?
C11A C10A H10A 119.8 . . ?
C12A C11A C10A 121.39(18) . . ?
C12A C11A H11A 119.3 . . ?
C10A C11A H11A 119.3 . . ?
C11A C12A C13A 119.32(18) . . ?
C11A C12A H12A 120.3 . . ?
C13A C12A H12A 120.3 . . ?
C12A C13A C8A 119.59(16) . . ?
C12A C13A C14A 124.29(16) . . ?
C8A C13A C14A 116.12(15) . . ?
C15A C14A C13A 122.87(16) . . ?
C15A C14A C17A 107.62(15) . . ?
C13A C14A C17A 129.48(16) . . ?
C14A C15A N2A 121.81(15) . . ?
C14A C15A C16A 109.65(15) . . ?
N2A C15A C16A 128.45(16) . . ?
O1A C16A N3A 125.54(18) . . ?
O1A C16A C15A 129.28(19) . . ?
N3A C16A C15A 105.16(16) . . ?
O2A C17A N3A 124.89(18) . . ?
O2A C17A C14A 129.53(19) . . ?
N3A C17A C14A 105.58(16) . . ?
N3A C18A H18A 109.5 . . ?
N3A C18A H18B 109.5 . . ?
H18A C18A H18B 109.5 . . ?
N3A C18A H18C 109.5 . . ?
H18A C18A H18C 109.5 . . ?
H18B C18A H18C 109.5 . . ?
C7B N1B C6B 105.41(15) . . ?
C15B N2B C1B 135.39(15) . . ?
C15B N2B C7B 119.05(14) . . ?
C1B N2B C7B 105.56(14) . . ?
C16B N3B C17B 111.30(16) . . ?
C16B N3B C18B 125.20(18) . . ?
C17B N3B C18B 123.41(18) . . ?
C2B C1B C6B 122.40(18) . . ?
C2B C1B N2B 132.26(18) . . ?
C6B C1B N2B 105.32(16) . . ?
C3B C2B C1B 115.5(2) . . ?
C3B C2B H2B 122.2 . . ?
C1B C2B H2B 122.2 . . ?
C2B C3B C4B 122.6(2) . . ?
C2B C3B H3B 118.7 . . ?
C4B C3B H3B 118.7 . . ?
C5B C4B C3B 121.5(2) . . ?
C5B C4B H4B 119.3 . . ?
C3B C4B H4B 119.3 . . ?
C4B C5B C6B 117.8(2) . . ?
C4B C5B H5B 121.1 . . ?
C6B C5B H5B 121.1 . . ?
N1B C6B C5B 128.87(19) . . ?
N1B C6B C1B 110.98(16) . . ?
C5B C6B C1B 120.15(18) . . ?
N1B C7B N2B 112.72(15) . . ?
N1B C7B C8B 127.09(16) . . ?
N2B C7B C8B 120.14(15) . . ?
C9B C8B C13B 119.85(18) . . ?
C9B C8B C7B 120.59(18) . . ?
C13B C8B C7B 119.54(16) . . ?
C10B C9B C8B 119.5(2) . . ?
C10B C9B H9B 120.3 . . ?
C8B C9B H9B 120.3 . . ?
C9B C10B C11B 120.7(2) . . ?
C9B C10B H10B 119.6 . . ?
C11B C10B H10B 119.6 . . ?
C12B C11B C10B 120.0(2) . . ?
C12B C11B H11B 120.0 . . ?
C10B C11B H11B 120.0 . . ?
C11B C12B C13B 120.4(2) . . ?
C11B C12B H12B 119.8 . . ?
C13B C12B H12B 119.8 . . ?
C12B C13B C8B 119.50(17) . . ?
C12B C13B C14B 124.00(18) . . ?
C8B C13B C14B 116.50(16) . . ?
C15B C14B C13B 123.30(16) . . ?
C15B C14B C17B 106.48(16) . . ?
C13B C14B C17B 130.19(16) . . ?
C14B C15B N2B 121.24(15) . . ?
C14B C15B C16B 110.13(16) . . ?
N2B C15B C16B 128.60(16) . . ?
O1B C16B N3B 124.66(18) . . ?
O1B C16B C15B 130.20(19) . . ?
N3B C16B C15B 105.11(15) . . ?
O2B C17B N3B 125.06(18) . . ?
O2B C17B C14B 128.04(19) . . ?
N3B C17B C14B 106.89(16) . . ?
N3B C18B H18D 109.5 . . ?
N3B C18B H18E 109.5 . . ?
H18D C18B H18E 109.5 . . ?
N3B C18B H18F 109.5 . . ?
H18D C18B H18F 109.5 . . ?
H18E C18B H18F 109.5 . . ?

loop_
_geom_bond_atom_site_label_1
_geom_bond_atom_site_label_2
_geom_bond_distance
_geom_bond_site_symmetry_2
_geom_bond_publ_flag
O1A C16A 1.207(2) . ?
O2A C17A 1.201(2) . ?
N1A C7A 1.313(2) . ?
N1A C6A 1.387(2) . ?
N2A C15A 1.377(2) . ?
N2A C1A 1.407(2) . ?
N2A C7A 1.412(2) . ?
N3A C16A 1.375(3) . ?
N3A C17A 1.407(3) . ?
N3A C18A 1.452(3) . ?
C1A C2A 1.388(3) . ?
C1A C6A 1.398(3) . ?
C2A C3A 1.376(3) . ?
C2A H2A 0.9300 . ?
C3A C4A 1.393(3) . ?
C3A H3A 0.9300 . ?
C4A C5A 1.373(3) . ?
C4A H4A 0.9300 . ?
C5A C6A 1.399(3) . ?
C5A H5A 0.9300 . ?
C7A C8A 1.442(2) . ?
C8A C9A 1.399(2) . ?
C8A C13A 1.414(2) . ?
C9A C10A 1.378(3) . ?
C9A H9A 0.9300 . ?
C10A C11A 1.387(3) . ?
C10A H10A 0.9300 . ?
C11A C12A 1.372(3) . ?
C11A H11A 0.9300 . ?
C12A C13A 1.401(2) . ?
C12A H12A 0.9300 . ?
C13A C14A 1.436(2) . ?
C14A C15A 1.351(2) . ?
C14A C17A 1.492(2) . ?
C15A C16A 1.494(2) . ?
C18A H18A 0.9600 . ?
C18A H18B 0.9600 . ?
C18A H18C 0.9600 . ?
O1B C16B 1.202(2) . ?
O2B C17B 1.203(2) . ?
N1B C7B 1.316(2) . ?
N1B C6B 1.384(2) . ?
N2B C15B 1.380(2) . ?
N2B C1B 1.401(2) . ?
N2B C7B 1.407(2) . ?
N3B C16B 1.378(3) . ?
N3B C17B 1.390(3) . ?
N3B C18B 1.462(2) . ?
C1B C2B 1.392(3) . ?
C1B C6B 1.401(3) . ?
C2B C3B 1.380(3) . ?
C2B H2B 0.9300 . ?
C3B C4B 1.392(3) . ?
C3B H3B 0.9300 . ?
C4B C5B 1.361(3) . ?
C4B H4B 0.9300 . ?
C5B C6B 1.392(3) . ?
C5B H5B 0.9300 . ?
C7B C8B 1.447(2) . ?
C8B C9B 1.390(3) . ?
C8B C13B 1.409(3) . ?
C9B C10B 1.387(3) . ?
C9B H9B 0.9300 . ?
C10B C11B 1.393(3) . ?
C10B H10B 0.9300 . ?
C11B C12B 1.372(3) . ?
C11B H11B 0.9300 . ?
C12B C13B 1.395(3) . ?
C12B H12B 0.9300 . ?
C13B C14B 1.434(2) . ?
C14B C15B 1.345(2) . ?
C14B C17B 1.495(3) . ?
C15B C16B 1.495(2) . ?
C18B H18D 0.9600 . ?
C18B H18E 0.9600 . ?
C18B H18F 0.9600 . ?

loop_
_geom_torsion_atom_site_label_1
_geom_torsion_atom_site_label_2
_geom_torsion_atom_site_label_3
_geom_torsion_atom_site_label_4
_geom_torsion
_geom_torsion_site_symmetry_1
_geom_torsion_site_symmetry_2
_geom_torsion_site_symmetry_3
_geom_torsion_site_symmetry_4
_geom_torsion_publ_flag
C15A N2A C1A C2A -8.9(3) . . . . ?
C7A N2A C1A C2A 174.23(19) . . . . ?
C15A N2A C1A C6A 175.24(17) . . . . ?
C7A N2A C1A C6A -1.68(17) . . . . ?
C6A C1A C2A C3A -1.3(3) . . . . ?
N2A C1A C2A C3A -176.58(18) . . . . ?
C1A C2A C3A C4A -0.7(3) . . . . ?
C2A C3A C4A C5A 1.2(3) . . . . ?
C3A C4A C5A C6A 0.3(3) . . . . ?
C7A N1A C6A C1A -0.1(2) . . . . ?
C7A N1A C6A C5A -177.94(18) . . . . ?
C2A C1A C6A N1A -175.30(16) . . . . ?
N2A C1A C6A N1A 1.17(19) . . . . ?
C2A C1A C6A C5A 2.7(3) . . . . ?
N2A C1A C6A C5A 179.19(16) . . . . ?
C4A C5A C6A N1A 175.52(18) . . . . ?
C4A C5A C6A C1A -2.1(3) . . . . ?
C6A N1A C7A N2A -1.03(19) . . . . ?
C6A N1A C7A C8A 178.12(16) . . . . ?
C15A N2A C7A N1A -175.74(14) . . . . ?
C1A N2A C7A N1A 1.78(19) . . . . ?
C15A N2A C7A C8A 5.0(2) . . . . ?
C1A N2A C7A C8A -177.45(14) . . . . ?
N1A C7A C8A C9A -3.5(3) . . . . ?
N2A C7A C8A C9A 175.56(15) . . . . ?
N1A C7A C8A C13A 176.61(16) . . . . ?
N2A C7A C8A C13A -4.3(2) . . . . ?
C13A C8A C9A C10A -1.2(3) . . . . ?
C7A C8A C9A C10A 178.91(17) . . . . ?
C8A C9A C10A C11A 0.2(3) . . . . ?
C9A C10A C11A C12A 0.6(3) . . . . ?
C10A C11A C12A C13A -0.3(3) . . . . ?
C11A C12A C13A C8A -0.8(3) . . . . ?
C11A C12A C13A C14A 179.43(16) . . . . ?
C9A C8A C13A C12A 1.5(2) . . . . ?
C7A C8A C13A C12A -178.60(15) . . . . ?
C9A C8A C13A C14A -178.65(15) . . . . ?
C7A C8A C13A C14A 1.2(2) . . . . ?
C12A C13A C14A C15A -179.05(16) . . . . ?
C8A C13A C14A C15A 1.2(2) . . . . ?
C12A C13A C14A C17A 3.0(3) . . . . ?
C8A C13A C14A C17A -176.84(16) . . . . ?
C13A C14A C15A N2A -0.4(2) . . . . ?
C17A C14A C15A N2A 177.98(15) . . . . ?
C13A C14A C15A C16A -177.14(15) . . . . ?
C17A C14A C15A C16A 1.25(19) . . . . ?
C1A N2A C15A C14A -179.37(16) . . . . ?
C7A N2A C15A C14A -2.8(2) . . . . ?
C1A N2A C15A C16A -3.3(3) . . . . ?
C7A N2A C15A C16A 173.31(16) . . . . ?
C17A N3A C16A O1A -176.8(2) . . . . ?
C18A N3A C16A O1A 2.4(4) . . . . ?
C17A N3A C16A C15A 1.5(2) . . . . ?
C18A N3A C16A C15A -179.24(19) . . . . ?
C14A C15A C16A O1A 176.5(2) . . . . ?
N2A C15A C16A O1A 0.1(3) . . . . ?
C14A C15A C16A N3A -1.7(2) . . . . ?
N2A C15A C16A N3A -178.18(16) . . . . ?
C16A N3A C17A O2A 178.89(19) . . . . ?
C18A N3A C17A O2A -0.4(3) . . . . ?
C16A N3A C17A C14A -0.8(2) . . . . ?
C18A N3A C17A C14A 179.94(19) . . . . ?
C15A C14A C17A O2A 180.00(19) . . . . ?
C13A C14A C17A O2A -1.8(3) . . . . ?
C15A C14A C17A N3A -0.34(19) . . . . ?
C13A C14A C17A N3A 177.91(16) . . . . ?
C15B N2B C1B C2B -2.5(3) . . . . ?
C7B N2B C1B C2B 177.82(19) . . . . ?
C15B N2B C1B C6B 179.15(17) . . . . ?
C7B N2B C1B C6B -0.54(17) . . . . ?
C6B C1B C2B C3B -1.3(3) . . . . ?
N2B C1B C2B C3B -179.40(18) . . . . ?
C1B C2B C3B C4B 0.0(3) . . . . ?
C2B C3B C4B C5B 0.9(3) . . . . ?
C3B C4B C5B C6B -0.6(3) . . . . ?
C7B N1B C6B C5B -179.91(18) . . . . ?
C7B N1B C6B C1B -0.1(2) . . . . ?
C4B C5B C6B N1B 179.10(18) . . . . ?
C4B C5B C6B C1B -0.7(3) . . . . ?
C2B C1B C6B N1B -178.16(16) . . . . ?
N2B C1B C6B N1B 0.40(19) . . . . ?
C2B C1B C6B C5B 1.7(3) . . . . ?
N2B C1B C6B C5B -179.75(15) . . . . ?
C6B N1B C7B N2B -0.3(2) . . . . ?
C6B N1B C7B C8B 177.07(17) . . . . ?
C15B N2B C7B N1B -179.22(15) . . . . ?
C1B N2B C7B N1B 0.54(19) . . . . ?
C15B N2B C7B C8B 3.2(2) . . . . ?
C1B N2B C7B C8B -177.02(15) . . . . ?
N1B C7B C8B C9B 2.5(3) . . . . ?
N2B C7B C8B C9B 179.71(17) . . . . ?
N1B C7B C8B C13B -175.82(17) . . . . ?
N2B C7B C8B C13B 1.4(2) . . . . ?
C13B C8B C9B C10B 1.4(3) . . . . ?
C7B C8B C9B C10B -176.99(19) . . . . ?
C8B C9B C10B C11B 0.2(4) . . . . ?
C9B C10B C11B C12B -1.5(4) . . . . ?
C10B C11B C12B C13B 1.1(3) . . . . ?
C11B C12B C13B C8B 0.5(3) . . . . ?
C11B C12B C13B C14B -178.88(18) . . . . ?
C9B C8B C13B C12B -1.8(3) . . . . ?
C7B C8B C13B C12B 176.62(16) . . . . ?
C9B C8B C13B C14B 177.70(17) . . . . ?
C7B C8B C13B C14B -3.9(2) . . . . ?
C12B C13B C14B C15B -178.39(17) . . . . ?
C8B C13B C14B C15B 2.2(2) . . . . ?
C12B C13B C14B C17B 3.8(3) . . . . ?
C8B C13B C14B C17B -175.62(17) . . . . ?
C13B C14B C15B N2B 2.4(3) . . . . ?
C17B C14B C15B N2B -179.30(14) . . . . ?
C13B C14B C15B C16B -175.65(16) . . . . ?
C17B C14B C15B C16B 2.60(19) . . . . ?
C1B N2B C15B C14B 175.21(17) . . . . ?
C7B N2B C15B C14B -5.1(2) . . . . ?
C1B N2B C15B C16B -7.1(3) . . . . ?
C7B N2B C15B C16B 172.58(16) . . . . ?
C17B N3B C16B O1B -179.0(2) . . . . ?
C18B N3B C16B O1B 4.5(3) . . . . ?
C17B N3B C16B C15B -0.7(2) . . . . ?
C18B N3B C16B C15B -177.18(18) . . . . ?
C14B C15B C16B O1B 176.8(2) . . . . ?
N2B C15B C16B O1B -1.1(3) . . . . ?
C14B C15B C16B N3B -1.3(2) . . . . ?
N2B C15B C16B N3B -179.24(16) . . . . ?
C16B N3B C17B O2B -176.60(18) . . . . ?
C18B N3B C17B O2B 0.0(3) . . . . ?
C16B N3B C17B C14B 2.2(2) . . . . ?
C18B N3B C17B C14B 178.80(18) . . . . ?
C15B C14B C17B O2B 175.80(19) . . . . ?
C13B C14B C17B O2B -6.1(3) . . . . ?
C15B C14B C17B N3B -2.98(19) . . . . ?
C13B C14B C17B N3B 175.11(17) . . . . ?
